data_2008255
loop_
_publ_author_name
'Ibers, James A.'

_publ_section_title
;
 Paroxetine hydrochloride hemihydrate
;
_journal_issue 3
_journal_name_full 'Acta Crystallographica Section C'
_journal_page_first 432
_journal_page_last 434
_journal_paper_doi 10.1107/S0108270198013444
_journal_volume 55
_journal_year 1999
_chemical_formula_iupac 'C19 H21 F N O3 1+, Cl 1-, 0.5H2 O'
_chemical_formula_moiety '(C19 H20 F N O3) (H Cl) 0.5(H2 O)'
_chemical_formula_sum 'C19 H22 Cl F N O3.5'
_chemical_formula_weight 374.83
_chemical_name_common 'paroxetine hydrochloride hemihydrate'
_space_group_IT_number 4
_symmetry_cell_setting monoclinic
_symmetry_space_group_name_Hall 'P 2yb'
_symmetry_space_group_name_H-M 'P 1 21 1'
_cell_angle_alpha 90.00
_cell_angle_beta 106.638(12)
_cell_angle_gamma 90.00
_cell_formula_units_Z 4
_cell_length_a 12.8953(17)
_cell_length_b 10.0927(11)
_cell_length_c 14.413(2)
_cell_measurement_temperature 153(2)
_cell_volume 1797.2(4)
_diffrn_ambient_temperature 153(2)
_exptl_crystal_density_diffrn 1.385
_cod_original_sg_symbol_H-M 'P 21'
_cod_original_formula_sum 'C19 H22 Cl F N O3.50'
_cod_database_code 2008255

loop_
_symmetry_equiv_pos_as_xyz
'x, y, z'
'-x, y+1/2, -z'

loop_
_atom_site_label
_atom_site_fract_x
_atom_site_fract_y
_atom_site_fract_z
_atom_site_U_iso_or_equiv
_atom_site_adp_type
_atom_site_calc_flag
_atom_site_refinement_flags
_atom_site_occupancy
_atom_site_disorder_assembly
_atom_site_disorder_group
_atom_site_type_symbol
C1A 0.2743(4) 1.4388(4) 0.6882(3) 0.0328(11) Uani d . 1 . . C
C1B 0.5081(4) 0.2239(5) -0.0241(3) 0.0335(11) Uani d . 1 . . C
C2A 0.3399(3) 1.3806(5) 0.6394(3) 0.0351(11) Uani d . 1 . . C
H2A 0.4022 1.4248 0.6322 0.042 Uiso calc R 1 . . H
C2B 0.5392(3) 0.1860(4) 0.0712(3) 0.0342(12) Uani d . 1 . . C
H2B 0.5953 0.1229 0.0945 0.041 Uiso calc R 1 . . H
C3A 0.3119(3) 1.2554(4) 0.6012(3) 0.0326(11) Uani d . 1 . . C
H3A 0.3565 1.2125 0.5680 0.039 Uiso calc R 1 . . H
C3B 0.4863(3) 0.2428(4) 0.1323(3) 0.0334(11) Uani d . 1 . . C
H3B 0.5060 0.2173 0.1985 0.040 Uiso calc R 1 . . H
C4A 0.2201(3) 1.1910(4) 0.6102(3) 0.0265(10) Uani d . 1 . . C
C4B 0.4054(3) 0.3358(4) 0.0992(3) 0.0263(11) Uani d . 1 . . C
C5A 0.1574(3) 1.2549(5) 0.6598(3) 0.0347(12) Uani d . 1 . . C
H5A 0.0947 1.2120 0.6672 0.042 Uiso calc R 1 . . H
C5B 0.3757(3) 0.3692(5) 0.0021(3) 0.0351(11) Uani d . 1 . . C
H5B 0.3186 0.4307 -0.0221 0.042 Uiso calc R 1 . . H
C6A 0.1833(3) 1.3785(5) 0.6983(3) 0.0347(11) Uani d . 1 . . C
H6A 0.1390 1.4217 0.7315 0.042 Uiso calc R 1 . . H
C6B 0.4283(4) 0.3141(5) -0.0607(3) 0.0373(12) Uani d . 1 . . C
H6B 0.4092 0.3386 -0.1271 0.045 Uiso calc R 1 . . H
C7A 0.1896(3) 1.0526(4) 0.5704(3) 0.0279(11) Uani d . 1 . . C
H7A 0.1259 1.0237 0.5919 0.034 Uiso calc R 1 . . H
C7B 0.3459(3) 0.3965(4) 0.1658(3) 0.0281(11) Uani d . 1 . . C
H7B 0.3021 0.4728 0.1311 0.034 Uiso calc R 1 . . H
C8A 0.2818(3) 0.9533(4) 0.6125(3) 0.0326(11) Uani d . 1 . . C
H8A1 0.3462 0.9799 0.5926 0.039 Uiso calc R 1 . . H
H8A2 0.3016 0.9566 0.6840 0.039 Uiso calc R 1 . . H
C8B 0.4235(3) 0.4488(4) 0.2606(3) 0.0285(11) Uani d . 1 . . C
H8B1 0.4722 0.3762 0.2929 0.034 Uiso calc R 1 . . H
H8B2 0.4688 0.5200 0.2454 0.034 Uiso calc R 1 . . H
C9A 0.2513(4) 0.8122(4) 0.5793(3) 0.0361(12) Uani d . 1 . . C
H9A1 0.3149 0.7535 0.6031 0.043 Uiso calc R 1 . . H
H9A2 0.1934 0.7803 0.6063 0.043 Uiso calc R 1 . . H
C9B 0.3642(3) 0.5022(5) 0.3296(3) 0.0340(11) Uani d . 1 . . C
H9B1 0.4171 0.5300 0.3909 0.041 Uiso calc R 1 . . H
H9B2 0.3208 0.5806 0.3005 0.041 Uiso calc R 1 . . H
C10A 0.1236(3) 0.9012(4) 0.4294(3) 0.0317(11) Uani d . 1 . . C
H10A 0.0601 0.8769 0.4515 0.038 Uiso calc R 1 . . H
H10B 0.1022 0.8944 0.3579 0.038 Uiso calc R 1 . . H
C10B 0.2114(3) 0.3507(4) 0.2601(3) 0.0311(11) Uani d . 1 . . C
H10C 0.1639 0.4252 0.2295 0.037 Uiso calc R 1 . . H
H10D 0.1655 0.2813 0.2768 0.037 Uiso calc R 1 . . H
C11A 0.1567(3) 1.0432(4) 0.4593(3) 0.0257(10) Uani d . 1 . . C
H11A 0.2214 1.0654 0.4372 0.031 Uiso calc R 1 . . H
C11B 0.2676(3) 0.2940(4) 0.1876(3) 0.0257(10) Uani d . 1 . . C
H11B 0.3112 0.2153 0.2184 0.031 Uiso calc R 1 . . H
C12A 0.0654(3) 1.1376(5) 0.4097(3) 0.0269(10) Uani d . 1 . . C
H12A -0.0005 1.1180 0.4294 0.032 Uiso calc R 1 . . H
H12B 0.0870 1.2306 0.4269 0.032 Uiso calc R 1 . . H
C12B 0.1834(3) 0.2472(4) 0.0985(3) 0.0290(11) Uani d . 1 . . C
H12C 0.2186 0.2028 0.0542 0.035 Uiso calc R 1 . . H
H12D 0.1346 0.1828 0.1165 0.035 Uiso calc R 1 . . H
C13A -0.0385(3) 1.1818(4) 0.2438(3) 0.0274(11) Uani d . 1 . . C
C13B 0.0369(3) 0.3319(4) -0.0276(3) 0.0266(11) Uani d . 1 . . C
C14A -0.0832(3) 1.1183(5) 0.1564(3) 0.0331(11) Uani d . 1 . . C
H14A -0.0574 1.0330 0.1461 0.040 Uiso calc R 1 . . H
C14B 0.0408(3) 0.2387(4) -0.0976(3) 0.0320(11) Uani d . 1 . . C
H14B 0.1044 0.1874 -0.0905 0.038 Uiso calc R 1 . . H
C15A -0.1646(3) 1.1763(5) 0.0836(3) 0.0354(12) Uani d . 1 . . C
H15A -0.1958 1.1324 0.0238 0.042 Uiso calc R 1 . . H
C15B -0.0488(3) 0.2203(4) -0.1787(3) 0.0332(11) Uani d . 1 . . C
H15B -0.0477 0.1561 -0.2266 0.040 Uiso calc R 1 . . H
C16A -0.1979(3) 1.2993(5) 0.1017(3) 0.0331(11) Uani d . 1 . . C
C16B -0.1369(3) 0.2965(4) -0.1866(3) 0.0278(10) Uani d . 1 . . C
C17A -0.1530(3) 1.3632(4) 0.1876(3) 0.0306(11) Uani d . 1 . . C
C17B -0.1404(3) 0.3907(4) -0.1177(3) 0.0269(10) Uani d . 1 . . C
C18A -0.0712(3) 1.3093(4) 0.2608(3) 0.0292(11) Uani d . 1 . . C
H18A -0.0389 1.3557 0.3192 0.035 Uiso calc R 1 . . H
C18B -0.0542(3) 0.4116(4) -0.0374(3) 0.0272(10) Uani d . 1 . . C
H18B -0.0564 0.4771 0.0093 0.033 Uiso calc R 1 . . H
C19A -0.2894(3) 1.4850(5) 0.1004(3) 0.0468(14) Uani d . 1 . . C
H19A -0.3558 1.4682 0.1200 0.056 Uiso calc R 1 . . H
H19B -0.2976 1.5708 0.0657 0.056 Uiso calc R 1 . . H
C19B -0.3037(3) 0.3837(5) -0.2234(3) 0.0423(13) Uani d . 1 . . C
H19C -0.3467 0.4431 -0.2748 0.051 Uiso calc R 1 . . H
H19D -0.3542 0.3285 -0.1996 0.051 Uiso calc R 1 . . H
Cl1 0.55343(9) 0.64373(11) 0.58623(8) 0.0357(3) Uani d . 1 . . Cl
Cl2 0.11773(8) 0.52813(11) 0.42740(8) 0.0332(3) Uani d . 1 . . Cl
F1A 0.3023(2) 1.5618(2) 0.72674(18) 0.0485(7) Uani d . 1 . . F
F1B 0.5608(2) 0.1705(3) -0.08507(18) 0.0508(8) Uani d . 1 . . F
N1A 0.2129(3) 0.8080(4) 0.4711(3) 0.0304(9) Uani d . 1 . . N
N1B 0.2917(3) 0.3979(4) 0.3496(3) 0.0289(9) Uani d . 1 . . N
O1A -0.2726(2) 1.3815(4) 0.0399(2) 0.0490(9) Uani d . 1 . . O
O1B -0.2334(2) 0.3003(3) -0.2611(2) 0.0348(8) Uani d . 1 . . O
O2A -0.1958(2) 1.4884(3) 0.1845(2) 0.0459(9) Uani d . 1 . . O
O2B -0.2362(2) 0.4588(3) -0.14645(19) 0.0341(8) Uani d . 1 . . O
O3A 0.0461(2) 1.1165(3) 0.3082(2) 0.0319(8) Uani d . 1 . . O
O3B 0.1229(2) 0.3590(3) 0.0515(2) 0.0317(7) Uani d . 1 . . O
O4 0.4136(3) 0.8408(4) 0.4396(3) 0.0402(9) Uani d . 1 . . O
H1N1 0.187(3) 0.727(4) 0.454(3) 0.038(14) Uiso d . 1 . . H
H2N1 0.284(4) 0.831(5) 0.443(3) 0.084(18) Uiso d . 1 . . H
H1N2 0.339(3) 0.342(4) 0.376(3) 0.031(14) Uiso d . 1 . . H
H2N2 0.242(4) 0.442(5) 0.404(3) 0.087(17) Uiso d . 1 . . H
H1O4 0.435(4) 0.914(5) 0.438(3) 0.037(17) Uiso d . 1 . . H
H2O4 0.481(6) 0.810(7) 0.487(5) 0.13(3) Uiso d . 1 . . H

loop_
_atom_site_aniso_label
_atom_site_aniso_U_11
_atom_site_aniso_U_22
_atom_site_aniso_U_33
_atom_site_aniso_U_12
_atom_site_aniso_U_13
_atom_site_aniso_U_23
C1A 0.045(3) 0.023(3) 0.028(3) -0.004(2) 0.005(2) -0.002(2)
C1B 0.037(3) 0.030(3) 0.039(3) -0.003(2) 0.020(2) -0.005(2)
C2A 0.034(3) 0.038(3) 0.033(3) -0.007(2) 0.008(2) -0.001(2)
C2B 0.036(3) 0.033(3) 0.036(3) 0.006(2) 0.013(2) 0.000(2)
C3A 0.035(3) 0.031(3) 0.032(3) -0.003(2) 0.011(2) -0.008(2)
C3B 0.032(3) 0.037(3) 0.032(3) 0.002(2) 0.010(2) 0.003(2)
C4A 0.030(3) 0.028(3) 0.021(3) -0.001(2) 0.0074(19) -0.001(2)
C4B 0.026(2) 0.029(3) 0.025(3) -0.004(2) 0.0073(19) 0.000(2)
C5A 0.029(3) 0.038(3) 0.040(3) 0.002(2) 0.014(2) 0.003(2)
C5B 0.033(3) 0.035(3) 0.038(3) 0.002(2) 0.011(2) 0.000(2)
C6A 0.041(3) 0.032(3) 0.036(3) 0.004(2) 0.018(2) -0.006(2)
C6B 0.049(3) 0.041(3) 0.023(3) 0.002(3) 0.014(2) 0.001(2)
C7A 0.024(2) 0.029(3) 0.032(3) -0.001(2) 0.0085(19) -0.002(2)
C7B 0.025(2) 0.031(3) 0.028(3) 0.002(2) 0.0060(19) 0.009(2)
C8A 0.040(3) 0.032(3) 0.026(3) 0.002(2) 0.009(2) -0.001(2)
C8B 0.028(3) 0.028(3) 0.029(3) -0.003(2) 0.009(2) -0.002(2)
C9A 0.044(3) 0.031(3) 0.033(3) 0.007(2) 0.010(2) 0.004(2)
C9B 0.033(3) 0.031(3) 0.035(3) -0.002(2) 0.004(2) -0.004(2)
C10A 0.030(2) 0.034(3) 0.032(3) 0.006(2) 0.009(2) 0.006(2)
C10B 0.032(3) 0.038(3) 0.024(3) -0.004(2) 0.009(2) -0.002(2)
C11A 0.026(2) 0.023(3) 0.030(3) 0.000(2) 0.0099(18) -0.001(2)
C11B 0.019(2) 0.028(3) 0.028(3) -0.003(2) 0.0033(18) 0.000(2)
C12A 0.031(2) 0.029(3) 0.021(3) 0.005(2) 0.0086(19) -0.003(2)
C12B 0.026(2) 0.026(3) 0.033(3) 0.004(2) 0.0046(19) 0.003(2)
C13A 0.024(2) 0.028(3) 0.028(3) 0.002(2) 0.005(2) 0.001(2)
C13B 0.024(2) 0.026(3) 0.027(3) -0.004(2) 0.0026(19) 0.001(2)
C14A 0.034(3) 0.031(3) 0.040(3) -0.005(2) 0.019(2) -0.002(2)
C14B 0.031(3) 0.035(3) 0.028(3) 0.002(2) 0.005(2) 0.006(2)
C15A 0.034(3) 0.046(4) 0.026(3) -0.012(2) 0.008(2) -0.002(2)
C15B 0.039(3) 0.031(3) 0.028(3) 0.001(2) 0.009(2) 0.001(2)
C16A 0.024(3) 0.044(3) 0.030(3) 0.002(2) 0.006(2) 0.009(3)
C16B 0.029(3) 0.025(3) 0.028(3) -0.003(2) 0.005(2) 0.005(2)
C17A 0.033(3) 0.028(3) 0.034(3) 0.003(2) 0.014(2) 0.006(2)
C17B 0.024(2) 0.030(3) 0.027(3) 0.004(2) 0.010(2) 0.008(2)
C18A 0.028(3) 0.031(3) 0.027(3) -0.003(2) 0.006(2) -0.008(2)
C18B 0.031(3) 0.023(3) 0.029(3) -0.002(2) 0.011(2) 0.001(2)
C19A 0.032(3) 0.048(4) 0.059(4) 0.008(2) 0.011(2) 0.019(3)
C19B 0.032(3) 0.048(3) 0.040(3) 0.002(3) 0.000(2) -0.003(3)
Cl1 0.0372(6) 0.0313(7) 0.0364(7) -0.0024(6) 0.0068(5) 0.0010(6)
Cl2 0.0335(6) 0.0295(7) 0.0383(7) -0.0016(5) 0.0132(5) -0.0048(6)
F1A 0.0694(19) 0.0308(18) 0.0432(18) -0.0052(14) 0.0129(13) -0.0089(13)
F1B 0.0676(19) 0.051(2) 0.0451(18) 0.0097(15) 0.0341(14) -0.0048(15)
N1A 0.033(2) 0.022(2) 0.036(3) 0.0019(19) 0.0093(18) -0.0014(19)
N1B 0.028(2) 0.030(2) 0.028(2) 0.0040(19) 0.0063(18) 0.0015(19)
O1A 0.041(2) 0.069(3) 0.039(2) 0.0118(19) 0.0146(16) 0.016(2)
O1B 0.0320(18) 0.037(2) 0.0315(19) -0.0007(15) 0.0029(14) -0.0027(15)
O2A 0.0393(19) 0.034(2) 0.061(2) 0.0104(16) 0.0100(16) 0.0060(17)
O2B 0.0273(17) 0.040(2) 0.0318(19) 0.0003(14) 0.0024(13) -0.0037(15)
O3A 0.0339(17) 0.038(2) 0.0238(18) 0.0089(15) 0.0082(13) -0.0026(15)
O3B 0.0298(17) 0.0278(19) 0.0320(19) 0.0023(14) 0.0001(14) 0.0002(15)
O4 0.033(2) 0.036(2) 0.048(2) -0.0044(18) 0.0043(16) 0.0064(18)

loop_
_geom_bond_atom_site_label_1
_geom_bond_atom_site_label_2
_geom_bond_site_symmetry_2
_geom_bond_distance
_geom_bond_publ_flag
C1A F1A . 1.365(5) yes
C1A C6A . 1.366(6) ?
C1A C2A . 1.377(6) ?
C1B C6B . 1.362(6) ?
C1B F1B . 1.366(5) yes
C1B C2B . 1.370(5) ?
C2A C3A . 1.385(6) ?
C2B C3B . 1.383(6) ?
C3A C4A . 1.390(6) ?
C3B C4B . 1.383(5) ?
C4A C5A . 1.382(6) ?
C4A C7A . 1.518(6) yes
C4B C5B . 1.383(5) ?
C4B C7B . 1.518(5) yes
C5A C6A . 1.368(6) ?
C5B C6B . 1.394(6) ?
C7A C11A . 1.537(5) yes
C7A C8A . 1.541(5) yes
C7B C8B . 1.538(5) yes
C7B C11B . 1.539(5) yes
C8A C9A . 1.517(6) yes
C8B C9B . 1.516(5) yes
C9A N1A . 1.496(5) yes
C9A H1N1 . 1.95(4) ?
C9A H2N1 . 2.13(5) ?
C9B N1B . 1.490(5) yes
C9B H1N2 . 1.82(4) ?
C10A N1A . 1.475(5) yes
C10A C11A . 1.523(6) yes
C10A H1N1 . 1.93(4) ?
C10A H2N1 . 2.14(5) ?
C10B N1B . 1.483(5) yes
C10B C11B . 1.542(5) yes
C10B H1N2 . 1.99(4) ?
C11A C12A . 1.524(5) yes
C11B C12B . 1.501(5) yes
C12A O3A . 1.428(4) yes
C12B O3B . 1.428(4) yes
C13A O3A . 1.381(4) yes
C13A C14A . 1.383(5) ?
C13A C18A . 1.397(6) ?
C13B O3B . 1.371(4) yes
C13B C14B . 1.391(5) ?
C13B C18B . 1.398(5) ?
C14A C15A . 1.383(6) ?
C14B C15B . 1.401(5) ?
C15A C16A . 1.364(6) ?
C15B C16B . 1.350(6) ?
C16A C17A . 1.368(6) yes
C16A O1A . 1.384(5) yes
C16B C17B . 1.383(6) yes
C16B O1B . 1.392(5) yes
C17A C18A . 1.372(6) ?
C17A O2A . 1.375(5) yes
C17B O2B . 1.370(4) yes
C17B C18B . 1.373(5) ?
C19A O1A . 1.417(6) yes
C19A O2A . 1.445(5) yes
C19B O2B . 1.418(5) yes
C19B O1B . 1.452(5) yes
Cl1 H2O4 . 2.23(7) ?
Cl1 H1O4 2_646 2.35(5) yes
Cl2 H2N2 . 1.94(5) yes
Cl2 H1N1 . 2.18(4) yes
N1A H1N1 . 0.89(4) yes
N1A H2N1 . 1.12(5) yes
N1B H1N2 . 0.84(4) yes
N1B H2N2 . 1.22(5) yes
O4 H1O4 . 0.79(5) yes
O4 H2O4 . 0.99(7) yes
O4 H2N1 . 1.69(5) yes
H1N1 H2N1 . 1.67(6) ?
H2N1 H1O4 . 2.14(7) ?
H1N2 H2N2 . 1.74(6) ?
H1O4 H2O4 . 1.31(7) ?
H1O4 Cl1 2_656 2.35(5) ?
O4 N1A . 2.772(6) yes
